data_7000125
loop_
_publ_author_name
'Thapper, Anders'
'Behrens, Axel'
'Fryxelius, Jacob'
'Johansson, Maria H.'
'Prestopino, Fabio'
'Czaun, Mikl\'os'
'Rehder, Dieter'
'Nordlander, Ebbe'

_publ_section_title
;
 Synthesis and characterization of molybdenum oxo complexes of two
 tripodal ligands: reactivity studies of a functional model for
 molybdenum oxotransferases.
;
_journal_issue 21
_journal_name_full 'Dalton transactions (Cambridge, England : 2003)'
_journal_page_first 3566
_journal_page_last 3571
_journal_paper_doi 10.1039/b505180k
_journal_year 2005
_chemical_formula_sum 'C86 H76 B2 Mo2 N6 O5'
_chemical_formula_weight 1487.03
_chemical_name_systematic
;
?
;
_space_group_IT_number 14
_symmetry_space_group_name_Hall '-P 2yn'
_symmetry_space_group_name_H-M 'P 1 21/n 1'
_atom_sites_solution_hydrogens geom
_atom_sites_solution_primary direct
_atom_sites_solution_secondary difmap
_audit_creation_method SHELXTL-97
_cell_angle_alpha 90.00
_cell_angle_beta 91.28(3)
_cell_angle_gamma 90.00
_cell_formula_units_Z 4
_cell_length_a 16.499(3)
_cell_length_b 21.562(4)
_cell_length_c 20.882(4)
_cell_measurement_reflns_used 7342
_cell_measurement_temperature 293(2)
_cell_measurement_theta_max 53.0
_cell_measurement_theta_min 3.0
_cell_volume 7427(2)
_computing_cell_refinement 'SAINT Siemens Bruker 1995'
_computing_data_collection 'SAINT Siemens Bruker 1995'
_computing_data_reduction 'SAINT Siemens Bruker 1995'
_computing_molecular_graphics DIAMOND
_computing_publication_material 'SHELXTL-97 (Sheldrick, 1997)'
_computing_structure_refinement 'SHELXTL-97 (Sheldrick, 1997)'
_computing_structure_solution 'SHELXTL-97 (Sheldrick, 1997)'
_diffrn_ambient_temperature 293(2)
_diffrn_measured_fraction_theta_full 0.920
_diffrn_measured_fraction_theta_max 0.920
_diffrn_radiation_source 'synchrotron radiation'
_diffrn_radiation_wavelength 1.51600
_diffrn_reflns_av_R_equivalents 0.0461
_diffrn_reflns_av_sigmaI/netI 0.0325
_diffrn_reflns_limit_h_max 17
_diffrn_reflns_limit_h_min -17
_diffrn_reflns_limit_k_max 22
_diffrn_reflns_limit_k_min -21
_diffrn_reflns_limit_l_max 21
_diffrn_reflns_limit_l_min -17
_diffrn_reflns_number 26955
_diffrn_reflns_theta_full 52.98
_diffrn_reflns_theta_max 52.98
_diffrn_reflns_theta_min 2.90
_exptl_absorpt_coefficient_mu 3.211
_exptl_absorpt_correction_T_max 0.9386
_exptl_absorpt_correction_T_min 0.4890
_exptl_absorpt_correction_type 'SADABS Sheldrick 1996'
_exptl_crystal_colour 'dark purple'
_exptl_crystal_density_diffrn 1.330
_exptl_crystal_density_method 'not measured'
_exptl_crystal_description 'thin needle'
_exptl_crystal_F_000 3072
_exptl_crystal_size_max 0.26
_exptl_crystal_size_mid 0.06
_exptl_crystal_size_min 0.02
_refine_diff_density_max 1.792
_refine_diff_density_min -0.380
_refine_diff_density_rms 0.103
_refine_ls_extinction_method none
_refine_ls_goodness_of_fit_ref 1.032
_refine_ls_hydrogen_treatment mixed
_refine_ls_matrix_type full
_refine_ls_number_parameters 910
_refine_ls_number_reflns 8372
_refine_ls_number_restraints 0
_refine_ls_restrained_S_all 1.032
_refine_ls_R_factor_all 0.0571
_refine_ls_R_factor_gt 0.0538
_refine_ls_shift/su_max 0.001
_refine_ls_shift/su_mean 0.000
_refine_ls_structure_factor_coef Fsqd
_refine_ls_weighting_details 'calc w=1/[\s^2^(Fo^2^)+(0.1404P)^2^+0.0000P] where P=(Fo^2^+2Fc^2^)/3'
_refine_ls_weighting_scheme calc
_refine_ls_wR_factor_gt 0.1682
_refine_ls_wR_factor_ref 0.1721
_reflns_number_gt 7342
_reflns_number_total 8372
_reflns_threshold_expression >2sigma(I)
_cod_data_source_file b505180k.txt
_cod_data_source_block sad
_cod_original_cell_volume 7427(3)
_cod_original_sg_symbol_H-M 'P 2(1)/n'
_cod_database_code 7000125

loop_
_symmetry_equiv_pos_as_xyz
'x, y, z'
'-x+1/2, y+1/2, -z+1/2'
'-x, -y, -z'
'x-1/2, -y-1/2, z-1/2'

loop_
_atom_site_label
_atom_site_type_symbol
_atom_site_fract_x
_atom_site_fract_y
_atom_site_fract_z
_atom_site_U_iso_or_equiv
_atom_site_adp_type
_atom_site_occupancy
_atom_site_symmetry_multiplicity
_atom_site_calc_flag
_atom_site_refinement_flags
_atom_site_disorder_assembly
_atom_site_disorder_group
Mo1 Mo 0.59744(2) 0.170954(18) 0.80689(2) 0.0551(2) Uani 1 1 d . . .
Mo2 Mo 0.37755(2) 0.154055(18) 0.76821(2) 0.0548(2) Uani 1 1 d . . .
O1 O 0.6140(3) 0.24642(17) 0.7935(2) 0.0822(11) Uani 1 1 d . . .
O2 O 0.3530(2) 0.07937(16) 0.7802(2) 0.0761(11) Uani 1 1 d . . .
O3 O 0.48600(19) 0.16004(16) 0.79509(19) 0.0683(11) Uani 1 1 d . . .
O4 O 0.5881(2) 0.15341(19) 0.8980(2) 0.0763(11) Uani 1 1 d . . .
O5 O 0.4131(2) 0.16581(16) 0.68032(19) 0.0651(10) Uani 1 1 d . . .
N1 N 0.6081(2) 0.1506(2) 0.7046(2) 0.0586(11) Uani 1 1 d . . .
N2 N 0.7280(3) 0.1575(2) 0.8242(2) 0.0604(11) Uani 1 1 d . . .
N3 N 0.6191(3) 0.06619(19) 0.7955(2) 0.0605(11) Uani 1 1 d . . .
N4 N 0.3427(3) 0.1811(2) 0.8651(2) 0.0647(12) Uani 1 1 d . . .
N5 N 0.2563(2) 0.17401(19) 0.7260(2) 0.0568(11) Uani 1 1 d . . .
N6 N 0.3639(2) 0.26143(18) 0.7701(2) 0.0550(10) Uani 1 1 d . . .
C10 C 0.5742(4) 0.0472(3) 0.7358(3) 0.0761(17) Uani 1 1 d . . .
H10A H 0.5908 0.0059 0.7230 0.091 Uiso 1 1 calc R . .
H10B H 0.5163 0.0466 0.7431 0.091 Uiso 1 1 calc R . .
C11 C 0.5930(3) 0.0928(2) 0.6845(3) 0.0604(13) Uani 1 1 d . . .
C12 C 0.5915(4) 0.0786(4) 0.6211(4) 0.090(2) Uani 1 1 d . . .
H12A H 0.5808 0.0381 0.6079 0.109 Uiso 1 1 calc R . .
C13 C 0.6059(4) 0.1241(5) 0.5761(4) 0.106(2) Uani 1 1 d . . .
H13A H 0.6050 0.1152 0.5326 0.127 Uiso 1 1 calc R . .
C14 C 0.6214(4) 0.1821(4) 0.5979(4) 0.098(2) Uani 1 1 d . . .
H14A H 0.6315 0.2137 0.5688 0.118 Uiso 1 1 calc R . .
C15 C 0.6224(4) 0.1947(3) 0.6616(3) 0.0745(16) Uani 1 1 d . . .
H15A H 0.6332 0.2349 0.6755 0.089 Uiso 1 1 calc R . .
C20 C 0.7075(3) 0.0527(3) 0.7889(3) 0.0740(16) Uani 1 1 d . . .
H20A H 0.7196 0.0125 0.8076 0.089 Uiso 1 1 calc R . .
H20B H 0.7200 0.0507 0.7438 0.089 Uiso 1 1 calc R . .
C21 C 0.7594(3) 0.1007(3) 0.8206(3) 0.0652(14) Uani 1 1 d . . .
C22 C 0.8370(4) 0.0875(4) 0.8418(4) 0.102(2) Uani 1 1 d . . .
H22A H 0.8577 0.0474 0.8409 0.123 Uiso 1 1 calc R . .
C23 C 0.8825(5) 0.1364(6) 0.8643(4) 0.131(3) Uani 1 1 d . . .
H23A H 0.9355 0.1294 0.8785 0.157 Uiso 1 1 calc R . .
C24 C 0.8527(4) 0.1935(4) 0.8663(4) 0.100(2) Uani 1 1 d . . .
H24A H 0.8851 0.2262 0.8806 0.120 Uiso 1 1 calc R . .
C25 C 0.7764(4) 0.2037(3) 0.8477(3) 0.0799(18) Uani 1 1 d . . .
H25A H 0.7554 0.2436 0.8508 0.096 Uiso 1 1 calc R . .
C30 C 0.5852(4) 0.0321(3) 0.8518(3) 0.0825(18) Uani 1 1 d . . .
H30A H 0.5279 0.0415 0.8549 0.099 Uiso 1 1 calc R . .
H30B H 0.5907 -0.0122 0.8451 0.099 Uiso 1 1 calc R . .
C31 C 0.6278(4) 0.0497(3) 0.9129(3) 0.0767(16) Uani 1 1 d . . .
C32 C 0.6667(6) 0.0059(4) 0.9506(4) 0.123(3) Uani 1 1 d . . .
H32A H 0.6668 -0.0353 0.9374 0.147 Uiso 1 1 calc R . .
C33 C 0.7061(6) 0.0222(6) 1.0087(5) 0.142(4) Uani 1 1 d . . .
H33A H 0.7340 -0.0075 1.0329 0.171 Uiso 1 1 calc R . .
C34 C 0.7027(6) 0.0829(5) 1.0292(4) 0.123(3) Uani 1 1 d . . .
H34A H 0.7273 0.0940 1.0681 0.147 Uiso 1 1 calc R . .
C35 C 0.6631(4) 0.1272(4) 0.9926(3) 0.094(2) Uani 1 1 d . . .
H35A H 0.6606 0.1681 1.0065 0.113 Uiso 1 1 calc R . .
C36 C 0.6267(3) 0.1096(3) 0.9340(3) 0.0762(16) Uani 1 1 d . . .
C40 C 0.3925(3) 0.2817(2) 0.8346(3) 0.0664(14) Uani 1 1 d . . .
H40A H 0.3755 0.3240 0.8422 0.080 Uiso 1 1 calc R . .
H40B H 0.4513 0.2803 0.8371 0.080 Uiso 1 1 calc R . .
C41 C 0.3581(3) 0.2397(2) 0.8849(3) 0.0655(14) Uani 1 1 d . . .
C42 C 0.3465(4) 0.2582(3) 0.9471(3) 0.0886(19) Uani 1 1 d . . .
H42A H 0.3594 0.2984 0.9599 0.106 Uiso 1 1 calc R . .
C43 C 0.3150(6) 0.2158(4) 0.9908(4) 0.113(3) Uani 1 1 d . . .
H43A H 0.3060 0.2275 1.0329 0.136 Uiso 1 1 calc R . .
C44 C 0.2978(6) 0.1571(4) 0.9705(4) 0.106(2) Uani 1 1 d . . .
H44A H 0.2760 0.1282 0.9983 0.127 Uiso 1 1 calc R . .
C45 C 0.3131(4) 0.1418(3) 0.9092(3) 0.0836(18) Uani 1 1 d . . .
H45A H 0.3025 0.1012 0.8965 0.100 Uiso 1 1 calc R . .
C50 C 0.2782(3) 0.2800(2) 0.7581(3) 0.0599(13) Uani 1 1 d . . .
H50A H 0.2768 0.3200 0.7367 0.072 Uiso 1 1 calc R . .
H50B H 0.2513 0.2843 0.7986 0.072 Uiso 1 1 calc R . .
C51 C 0.2338(3) 0.2334(2) 0.7175(2) 0.0537(12) Uani 1 1 d . . .
C52 C 0.1694(4) 0.2495(3) 0.6774(3) 0.0786(17) Uani 1 1 d . . .
H52A H 0.1558 0.2908 0.6702 0.094 Uiso 1 1 calc R . .
C53 C 0.1254(4) 0.2016(4) 0.6481(4) 0.101(2) Uani 1 1 d . . .
H53A H 0.0815 0.2109 0.6211 0.121 Uiso 1 1 calc R . .
C54 C 0.1460(4) 0.1421(4) 0.6585(4) 0.093(2) Uani 1 1 d . . .
H54A H 0.1157 0.1102 0.6398 0.112 Uiso 1 1 calc R . .
C55 C 0.2123(3) 0.1289(3) 0.6970(3) 0.0724(15) Uani 1 1 d . . .
H55A H 0.2274 0.0878 0.7033 0.087 Uiso 1 1 calc R . .
C60 C 0.4177(3) 0.2896(2) 0.7206(3) 0.0631(14) Uani 1 1 d . . .
H60A H 0.4159 0.3344 0.7243 0.076 Uiso 1 1 calc R . .
H60B H 0.4732 0.2765 0.7289 0.076 Uiso 1 1 calc R . .
C61 C 0.3929(3) 0.2716(2) 0.6546(3) 0.0608(13) Uani 1 1 d . . .
C62 C 0.3730(4) 0.3153(3) 0.6082(3) 0.0783(17) Uani 1 1 d . . .
H62A H 0.3740 0.3572 0.6187 0.094 Uiso 1 1 calc R . .
C63 C 0.3519(5) 0.2977(3) 0.5474(3) 0.093(2) Uani 1 1 d . . .
H63A H 0.3385 0.3276 0.5168 0.112 Uiso 1 1 calc R . .
C64 C 0.3502(5) 0.2356(3) 0.5311(3) 0.095(2) Uani 1 1 d . . .
H64A H 0.3356 0.2238 0.4896 0.114 Uiso 1 1 calc R . .
C65 C 0.3700(4) 0.1913(3) 0.5760(3) 0.0788(17) Uani 1 1 d . . .
H65A H 0.3686 0.1495 0.5650 0.095 Uiso 1 1 calc R . .
C66 C 0.3917(3) 0.2089(2) 0.6371(3) 0.0619(14) Uani 1 1 d . . .
B1 B 0.5381(3) 0.1385(3) 0.3464(3) 0.0552(14) Uani 1 1 d . . .
C111 C 0.4548(3) 0.1117(2) 0.3807(3) 0.0598(13) Uani 1 1 d . . .
C112 C 0.4585(3) 0.0772(2) 0.4377(3) 0.0640(14) Uani 1 1 d . . .
H11A H 0.5092 0.0668 0.4547 0.077 Uiso 1 1 calc R . .
C113 C 0.3910(4) 0.0581(3) 0.4698(3) 0.0785(17) Uani 1 1 d . . .
H11B H 0.3966 0.0341 0.5067 0.094 Uiso 1 1 calc R . .
C114 C 0.3159(4) 0.0744(3) 0.4473(4) 0.091(2) Uani 1 1 d . . .
H11C H 0.2700 0.0621 0.4691 0.109 Uiso 1 1 calc R . .
C115 C 0.3082(4) 0.1081(4) 0.3936(4) 0.099(2) Uani 1 1 d . . .
H11D H 0.2569 0.1191 0.3781 0.119 Uiso 1 1 calc R . .
C116 C 0.3774(3) 0.1270(3) 0.3607(3) 0.0860(18) Uani 1 1 d . . .
H11E H 0.3706 0.1509 0.3239 0.103 Uiso 1 1 calc R . .
C121 C 0.5270(3) 0.1364(2) 0.2675(3) 0.0579(13) Uani 1 1 d . . .
C122 C 0.4750(3) 0.1777(3) 0.2344(3) 0.0713(15) Uani 1 1 d . . .
H12B H 0.4474 0.2073 0.2580 0.086 Uiso 1 1 calc R . .
C123 C 0.4629(4) 0.1766(3) 0.1698(3) 0.0819(18) Uani 1 1 d . . .
H12C H 0.4269 0.2046 0.1506 0.098 Uiso 1 1 calc R . .
C124 C 0.5031(5) 0.1349(4) 0.1327(3) 0.094(2) Uani 1 1 d . . .
H12D H 0.4951 0.1342 0.0885 0.113 Uiso 1 1 calc R . .
C125 C 0.5562(4) 0.0935(3) 0.1628(3) 0.0801(17) Uani 1 1 d . . .
H12E H 0.5842 0.0646 0.1387 0.096 Uiso 1 1 calc R . .
C126 C 0.5673(3) 0.0954(3) 0.2281(3) 0.0644(14) Uani 1 1 d . . .
H12F H 0.6038 0.0677 0.2469 0.077 Uiso 1 1 calc R . .
C131 C 0.6156(3) 0.0964(2) 0.3703(2) 0.0536(12) Uani 1 1 d . . .
C132 C 0.6147(3) 0.0321(2) 0.3625(3) 0.0652(14) Uani 1 1 d . . .
H13B H 0.5697 0.0140 0.3425 0.078 Uiso 1 1 calc R . .
C133 C 0.6780(4) -0.0064(3) 0.3832(3) 0.0779(17) Uani 1 1 d . . .
H13C H 0.6747 -0.0490 0.3767 0.094 Uiso 1 1 calc R . .
C134 C 0.7450(4) 0.0188(3) 0.4130(3) 0.0810(18) Uani 1 1 d . . .
H13D H 0.7872 -0.0065 0.4274 0.097 Uiso 1 1 calc R . .
C135 C 0.7492(3) 0.0819(3) 0.4214(3) 0.0727(15) Uani 1 1 d . . .
H13E H 0.7948 0.0995 0.4412 0.087 Uiso 1 1 calc R . .
C136 C 0.6847(3) 0.1201(2) 0.4001(3) 0.0627(13) Uani 1 1 d . . .
H13F H 0.6888 0.1627 0.4062 0.075 Uiso 1 1 calc R . .
C141 C 0.5509(3) 0.2101(2) 0.3723(2) 0.0537(12) Uani 1 1 d . . .
C142 C 0.5351(3) 0.2275(2) 0.4350(3) 0.0662(14) Uani 1 1 d . . .
H14B H 0.5109 0.1988 0.4618 0.079 Uiso 1 1 calc R . .
C143 C 0.5537(4) 0.2859(3) 0.4594(3) 0.0785(17) Uani 1 1 d . . .
H14C H 0.5423 0.2956 0.5016 0.094 Uiso 1 1 calc R . .
C144 C 0.5895(4) 0.3292(3) 0.4202(4) 0.083(2) Uani 1 1 d . . .
H14D H 0.6028 0.3683 0.4362 0.100 Uiso 1 1 calc R . .
C145 C 0.6048(4) 0.3150(3) 0.3592(4) 0.0793(17) Uani 1 1 d . . .
H14E H 0.6282 0.3444 0.3327 0.095 Uiso 1 1 calc R . .
C146 C 0.5862(3) 0.2571(3) 0.3355(3) 0.0692(14) Uani 1 1 d . . .
H14F H 0.5977 0.2485 0.2930 0.083 Uiso 1 1 calc R . .
B2 B 0.9609(4) -0.0333(3) 0.7082(3) 0.0573(14) Uani 1 1 d . . .
C151 C 0.8992(3) -0.0697(2) 0.7575(3) 0.0619(13) Uani 1 1 d . . .
C152 C 0.8157(4) -0.0757(3) 0.7456(3) 0.0750(16) Uani 1 1 d . . .
H15B H 0.7940 -0.0563 0.7093 0.090 Uiso 1 1 calc R . .
C153 C 0.7634(4) -0.1080(3) 0.7832(4) 0.0872(19) Uani 1 1 d . . .
H15C H 0.7087 -0.1106 0.7715 0.105 Uiso 1 1 calc R . .
C154 C 0.7910(5) -0.1363(3) 0.8375(4) 0.097(2) Uani 1 1 d . . .
H15D H 0.7557 -0.1578 0.8635 0.116 Uiso 1 1 calc R . .
C155 C 0.8711(5) -0.1327(3) 0.8531(4) 0.101(2) Uani 1 1 d . . .
H15E H 0.8907 -0.1517 0.8904 0.121 Uiso 1 1 calc R . .
C156 C 0.9247(4) -0.1007(3) 0.8138(3) 0.0769(16) Uani 1 1 d . . .
H15F H 0.9794 -0.1000 0.8253 0.092 Uiso 1 1 calc R . .
C161 C 0.9223(3) 0.0339(3) 0.6872(3) 0.0633(14) Uani 1 1 d . . .
C162 C 0.8593(3) 0.0385(3) 0.6416(3) 0.0781(17) Uani 1 1 d . . .
H16A H 0.8401 0.0021 0.6227 0.094 Uiso 1 1 calc R . .
C163 C 0.8240(4) 0.0939(4) 0.6228(4) 0.095(2) Uani 1 1 d . . .
H16B H 0.7819 0.0943 0.5924 0.114 Uiso 1 1 calc R . .
C164 C 0.8516(5) 0.1482(4) 0.6495(5) 0.111(3) Uani 1 1 d . . .
H16C H 0.8279 0.1857 0.6376 0.134 Uiso 1 1 calc R . .
C165 C 0.9134(5) 0.1471(3) 0.6933(4) 0.105(2) Uani 1 1 d . . .
H16D H 0.9323 0.1840 0.7112 0.126 Uiso 1 1 calc R . .
C166 C 0.9487(4) 0.0912(3) 0.7114(3) 0.0795(17) Uani 1 1 d . . .
H16E H 0.9917 0.0918 0.7410 0.095 Uiso 1 1 calc R . .
C171 C 0.9675(3) -0.0741(2) 0.6415(3) 0.0588(13) Uani 1 1 d . . .
C172 C 0.9318(3) -0.1312(2) 0.6304(3) 0.0656(14) Uani 1 1 d . . .
H17A H 0.9032 -0.1496 0.6632 0.079 Uiso 1 1 calc R . .
C173 C 0.9368(4) -0.1623(3) 0.5721(4) 0.0867(19) Uani 1 1 d . . .
H17B H 0.9106 -0.2002 0.5667 0.104 Uiso 1 1 calc R . .
C174 C 0.9795(5) -0.1379(4) 0.5228(4) 0.096(2) Uani 1 1 d . . .
H17C H 0.9832 -0.1590 0.4842 0.115 Uiso 1 1 calc R . .
C175 C 1.0170(4) -0.0812(4) 0.5314(3) 0.093(2) Uani 1 1 d . . .
H17D H 1.0467 -0.0640 0.4986 0.111 Uiso 1 1 calc R . .
C176 C 1.0104(4) -0.0498(3) 0.5893(3) 0.0765(16) Uani 1 1 d . . .
H17E H 1.0352 -0.0113 0.5938 0.092 Uiso 1 1 calc R . .
C181 C 1.0504(3) -0.0262(2) 0.7439(3) 0.0571(13) Uani 1 1 d . . .
C182 C 1.1226(3) -0.0465(2) 0.7182(3) 0.0594(13) Uani 1 1 d . . .
H18A H 1.1208 -0.0638 0.6774 0.071 Uiso 1 1 calc R . .
C183 C 1.1973(3) -0.0425(3) 0.7499(3) 0.0690(15) Uani 1 1 d . . .
H18B H 1.2433 -0.0575 0.7302 0.083 Uiso 1 1 calc R . .
C184 C 1.2039(4) -0.0172(3) 0.8091(3) 0.0753(16) Uani 1 1 d . . .
H18C H 1.2537 -0.0148 0.8306 0.090 Uiso 1 1 calc R . .
C185 C 1.1334(4) 0.0053(3) 0.8371(3) 0.0843(18) Uani 1 1 d . . .
H18D H 1.1360 0.0233 0.8775 0.101 Uiso 1 1 calc R . .
C186 C 1.0591(4) 0.0006(3) 0.8041(3) 0.0768(16) Uani 1 1 d . . .
H18E H 1.0132 0.0162 0.8234 0.092 Uiso 1 1 calc R . .

loop_
_atom_site_aniso_label
_atom_site_aniso_U_11
_atom_site_aniso_U_22
_atom_site_aniso_U_33
_atom_site_aniso_U_23
_atom_site_aniso_U_13
_atom_site_aniso_U_12
Mo1 0.0510(3) 0.0478(3) 0.0663(4) -0.00891(17) -0.0059(2) 0.00329(16)
Mo2 0.0471(3) 0.0444(3) 0.0727(4) 0.00052(17) -0.0036(2) 0.00268(16)
O1 0.099(3) 0.045(2) 0.102(3) -0.0105(19) -0.003(2) 0.0001(19)
O2 0.078(2) 0.046(2) 0.104(3) 0.0057(18) -0.002(2) -0.0031(18)
O3 0.048(2) 0.071(2) 0.085(3) -0.0074(18) -0.008(2) 0.0073(16)
O4 0.075(3) 0.088(3) 0.066(3) -0.012(2) 0.000(2) 0.007(2)
O5 0.064(2) 0.058(2) 0.073(3) -0.0059(17) 0.001(2) 0.0108(15)
N1 0.052(2) 0.062(3) 0.061(3) -0.005(2) -0.007(2) 0.0052(19)
N2 0.049(2) 0.073(3) 0.059(3) -0.009(2) -0.003(2) -0.010(2)
N3 0.062(3) 0.054(3) 0.065(3) -0.0063(19) -0.011(2) -0.002(2)
N4 0.059(3) 0.064(3) 0.071(3) 0.007(2) -0.004(2) 0.004(2)
N5 0.049(2) 0.060(3) 0.062(3) -0.0064(19) -0.002(2) 0.0020(19)
N6 0.051(2) 0.051(2) 0.064(3) -0.0028(18) 0.002(2) 0.0017(17)
C10 0.072(4) 0.057(3) 0.098(5) -0.022(3) -0.019(3) -0.001(3)
C11 0.056(3) 0.062(4) 0.063(4) -0.015(3) -0.015(3) 0.004(2)
C12 0.083(4) 0.103(5) 0.085(5) -0.032(4) -0.016(4) 0.002(4)
C13 0.087(5) 0.162(8) 0.068(5) -0.009(5) -0.007(4) 0.003(5)
C14 0.086(5) 0.113(6) 0.096(6) 0.022(5) -0.005(4) 0.002(4)
C15 0.072(4) 0.084(4) 0.066(4) 0.008(3) -0.009(3) 0.009(3)
C20 0.077(4) 0.063(3) 0.082(4) -0.006(3) -0.007(3) 0.020(3)
C21 0.045(3) 0.086(4) 0.064(4) -0.001(3) 0.001(3) 0.007(3)
C22 0.058(4) 0.148(7) 0.100(6) -0.007(5) -0.006(4) 0.025(4)
C23 0.054(4) 0.228(12) 0.110(7) -0.023(7) -0.008(4) -0.013(6)
C24 0.058(4) 0.142(7) 0.100(6) -0.035(5) 0.005(4) -0.031(4)
C25 0.067(4) 0.097(5) 0.075(4) -0.020(3) 0.002(3) -0.029(3)
C30 0.091(4) 0.058(4) 0.098(5) 0.011(3) -0.003(4) -0.013(3)
C31 0.080(4) 0.079(4) 0.071(4) 0.023(3) -0.011(3) -0.014(3)
C32 0.152(7) 0.102(6) 0.114(7) 0.037(5) -0.020(6) -0.025(5)
C33 0.164(9) 0.148(9) 0.113(8) 0.059(6) -0.039(7) -0.033(7)
C34 0.135(7) 0.161(9) 0.072(5) 0.038(5) -0.023(5) -0.045(6)
C35 0.094(5) 0.118(6) 0.071(5) 0.003(4) 0.000(4) -0.019(4)
C36 0.064(3) 0.098(5) 0.067(4) 0.013(3) 0.004(3) -0.007(3)
C40 0.071(3) 0.056(3) 0.073(4) -0.012(3) -0.008(3) -0.002(3)
C41 0.071(3) 0.058(3) 0.067(4) -0.001(3) -0.016(3) 0.007(3)
C42 0.122(5) 0.077(4) 0.066(4) -0.010(3) -0.015(4) 0.011(4)
C43 0.161(8) 0.114(7) 0.065(5) 0.005(4) 0.001(5) 0.016(5)
C44 0.140(7) 0.099(6) 0.079(5) 0.025(4) 0.007(5) 0.000(5)
C45 0.098(5) 0.068(4) 0.085(5) 0.015(3) 0.007(4) 0.002(3)
C50 0.062(3) 0.050(3) 0.068(3) -0.001(2) 0.004(3) 0.013(2)
C51 0.047(3) 0.059(3) 0.055(3) -0.003(2) 0.005(2) 0.014(2)
C52 0.072(4) 0.089(4) 0.074(4) -0.015(3) -0.008(3) 0.032(3)
C53 0.079(4) 0.116(6) 0.106(6) -0.035(4) -0.036(4) 0.033(4)
C54 0.060(4) 0.105(6) 0.114(6) -0.041(4) -0.019(4) 0.003(3)
C55 0.058(3) 0.069(4) 0.090(4) -0.019(3) -0.001(3) 0.000(3)
C60 0.062(3) 0.042(3) 0.086(4) 0.002(2) 0.007(3) -0.004(2)
C61 0.063(3) 0.054(3) 0.066(4) 0.003(3) 0.012(3) 0.003(2)
C62 0.086(4) 0.068(4) 0.081(5) 0.009(3) 0.014(4) 0.006(3)
C63 0.115(5) 0.094(5) 0.071(5) 0.012(4) 0.005(4) 0.015(4)
C64 0.116(6) 0.101(6) 0.070(4) 0.001(4) 0.016(4) 0.000(4)
C65 0.092(4) 0.069(4) 0.075(5) -0.010(3) 0.009(4) 0.006(3)
C66 0.056(3) 0.062(4) 0.068(4) 0.005(3) 0.013(3) 0.007(2)
B1 0.055(3) 0.048(3) 0.063(4) 0.002(3) 0.005(3) -0.001(2)
C111 0.052(3) 0.062(3) 0.066(4) -0.006(2) 0.008(3) -0.007(2)
C112 0.067(3) 0.056(3) 0.070(4) -0.004(3) 0.012(3) 0.000(2)
C113 0.092(5) 0.074(4) 0.071(4) -0.001(3) 0.030(4) -0.004(3)
C114 0.079(5) 0.102(5) 0.093(5) -0.010(4) 0.034(4) -0.031(4)
C115 0.052(4) 0.144(7) 0.102(6) -0.010(5) 0.010(4) -0.012(4)
C116 0.057(4) 0.112(5) 0.088(5) 0.011(4) -0.005(3) -0.008(3)
C121 0.051(3) 0.057(3) 0.066(3) 0.004(2) 0.004(3) -0.013(2)
C122 0.068(4) 0.071(4) 0.074(4) 0.007(3) -0.004(3) -0.005(3)
C123 0.085(4) 0.093(5) 0.068(5) 0.018(3) -0.010(4) -0.010(3)
C124 0.105(5) 0.113(6) 0.063(4) 0.004(4) -0.011(4) -0.049(5)
C125 0.086(4) 0.085(4) 0.070(4) -0.012(3) 0.006(4) -0.023(3)
C126 0.062(3) 0.065(3) 0.066(4) -0.002(3) 0.005(3) -0.014(2)
C131 0.048(3) 0.056(3) 0.057(3) 0.006(2) 0.012(2) -0.002(2)
C132 0.067(3) 0.057(3) 0.072(4) 0.002(2) 0.015(3) -0.004(3)
C133 0.084(4) 0.059(3) 0.092(4) 0.015(3) 0.039(4) 0.014(3)
C134 0.074(4) 0.085(5) 0.085(4) 0.027(3) 0.024(4) 0.025(3)
C135 0.058(3) 0.087(5) 0.074(4) 0.008(3) 0.002(3) 0.010(3)
C136 0.061(3) 0.062(3) 0.065(4) 0.002(2) -0.001(3) 0.001(2)
C141 0.043(3) 0.056(3) 0.061(3) 0.001(2) -0.001(2) 0.005(2)
C142 0.068(3) 0.060(3) 0.070(4) 0.003(3) -0.007(3) 0.007(3)
C143 0.083(4) 0.070(4) 0.082(4) -0.017(3) -0.010(3) 0.005(3)
C144 0.071(4) 0.056(4) 0.121(6) -0.013(4) -0.009(4) -0.003(3)
C145 0.074(4) 0.056(4) 0.108(6) 0.004(3) 0.010(4) -0.012(3)
C146 0.061(3) 0.067(4) 0.081(4) 0.000(3) 0.012(3) -0.007(3)
B2 0.057(3) 0.050(3) 0.065(4) -0.002(3) -0.002(3) 0.006(3)
C151 0.063(3) 0.053(3) 0.070(4) -0.006(2) 0.005(3) 0.004(2)
C152 0.071(4) 0.064(4) 0.090(4) 0.004(3) 0.006(3) 0.005(3)
C153 0.078(4) 0.074(4) 0.110(6) 0.000(4) 0.020(4) -0.001(3)
C154 0.112(6) 0.081(5) 0.098(6) 0.006(4) 0.037(5) -0.009(4)
C155 0.125(6) 0.095(5) 0.083(5) 0.023(4) 0.000(5) -0.017(5)
C156 0.080(4) 0.071(4) 0.079(4) 0.013(3) -0.003(3) -0.001(3)
C161 0.056(3) 0.062(4) 0.073(4) 0.006(3) 0.010(3) 0.008(2)
C162 0.058(3) 0.071(4) 0.105(5) 0.013(3) -0.009(3) -0.002(3)
C163 0.070(4) 0.095(6) 0.121(6) 0.034(4) -0.010(4) 0.011(4)
C164 0.108(6) 0.077(5) 0.150(8) 0.036(5) 0.011(6) 0.033(4)
C165 0.130(7) 0.055(4) 0.130(7) 0.008(4) 0.006(6) 0.008(4)
C166 0.085(4) 0.057(4) 0.096(5) 0.002(3) -0.004(4) 0.006(3)
C171 0.055(3) 0.057(3) 0.064(3) 0.004(2) -0.007(3) 0.005(2)
C172 0.069(3) 0.059(3) 0.069(4) 0.001(3) -0.007(3) 0.008(3)
C173 0.092(5) 0.079(4) 0.087(5) -0.016(4) -0.020(4) 0.004(3)
C174 0.110(5) 0.106(6) 0.072(5) -0.019(4) -0.016(4) 0.016(4)
C175 0.094(5) 0.125(6) 0.059(4) 0.006(4) 0.005(4) 0.023(4)
C176 0.084(4) 0.071(4) 0.075(4) 0.006(3) 0.001(3) -0.001(3)
C181 0.063(3) 0.045(3) 0.064(3) 0.004(2) 0.001(3) 0.005(2)
C182 0.055(3) 0.056(3) 0.066(3) 0.006(2) 0.003(3) 0.001(2)
C183 0.058(3) 0.065(3) 0.084(5) 0.012(3) 0.004(3) 0.002(2)
C184 0.064(4) 0.071(4) 0.090(5) 0.019(3) -0.007(3) -0.004(3)
C185 0.099(5) 0.082(4) 0.071(4) -0.004(3) -0.025(4) -0.007(3)
C186 0.073(4) 0.081(4) 0.076(4) -0.009(3) -0.002(3) 0.012(3)

loop_
_atom_type_symbol
_atom_type_description
_atom_type_scat_dispersion_real
_atom_type_scat_dispersion_imag
_atom_type_scat_source
C C 0.0181 0.0091 'International Tables Vol C Tables 4.2.6.8 and 6.1.1.4'
H H 0.0000 0.0000 'International Tables Vol C Tables 4.2.6.8 and 6.1.1.4'
B B 0.0090 0.0039 'International Tables Vol C Tables 4.2.6.8 and 6.1.1.4'
N N 0.0311 0.0180 'International Tables Vol C Tables 4.2.6.8 and 6.1.1.4'
O O 0.0492 0.0322 'International Tables Vol C Tables 4.2.6.8 and 6.1.1.4'
Mo Mo -0.0483 2.7339 'International Tables Vol C Tables 4.2.6.8 and 6.1.1.4'

loop_
_geom_angle_atom_site_label_1
_geom_angle_atom_site_label_2
_geom_angle_atom_site_label_3
_geom_angle
_geom_angle_site_symmetry_1
_geom_angle_site_symmetry_3
_geom_angle_publ_flag
O1 Mo1 O3 105.36(18) . . ?
O1 Mo1 O4 111.63(19) . . ?
O3 Mo1 O4 90.28(18) . . ?
O1 Mo1 N1 90.85(19) . . ?
O3 Mo1 N1 86.94(16) . . ?
O4 Mo1 N1 157.24(17) . . ?
O1 Mo1 N2 89.56(19) . . ?
O3 Mo1 N2 165.05(16) . . ?
O4 Mo1 N2 85.01(17) . . ?
N1 Mo1 N2 91.92(16) . . ?
O1 Mo1 N3 155.6(2) . . ?
O3 Mo1 N3 90.98(15) . . ?
O4 Mo1 N3 85.76(16) . . ?
N1 Mo1 N3 71.72(16) . . ?
N2 Mo1 N3 74.54(15) . . ?
O2 Mo2 O3 104.74(17) . . ?
O2 Mo2 O5 109.99(18) . . ?
O3 Mo2 O5 88.16(17) . . ?
O2 Mo2 N4 92.80(19) . . ?
O3 Mo2 N4 88.47(16) . . ?
O5 Mo2 N4 157.06(16) . . ?
O2 Mo2 N5 91.51(17) . . ?
O3 Mo2 N5 163.51(16) . . ?
O5 Mo2 N5 83.58(16) . . ?
N4 Mo2 N5 93.59(16) . . ?
O2 Mo2 N6 158.02(18) . . ?
O3 Mo2 N6 91.04(14) . . ?
O5 Mo2 N6 85.31(14) . . ?
N4 Mo2 N6 72.08(15) . . ?
N5 Mo2 N6 74.12(14) . . ?
Mo1 O3 Mo2 169.6(2) . . ?
C36 O4 Mo1 129.0(4) . . ?
C66 O5 Mo2 130.1(3) . . ?
C15 N1 C11 119.2(5) . . ?
C15 N1 Mo1 122.2(4) . . ?
C11 N1 Mo1 118.3(4) . . ?
C21 N2 C25 117.8(5) . . ?
C21 N2 Mo1 119.6(3) . . ?
C25 N2 Mo1 121.9(4) . . ?
C10 N3 C20 109.6(4) . . ?
C10 N3 C30 109.5(4) . . ?
C20 N3 C30 110.9(4) . . ?
C10 N3 Mo1 106.3(3) . . ?
C20 N3 Mo1 110.8(3) . . ?
C30 N3 Mo1 109.8(3) . . ?
C41 N4 C45 116.5(6) . . ?
C41 N4 Mo2 118.6(4) . . ?
C45 N4 Mo2 124.6(4) . . ?
C51 N5 C55 119.0(4) . . ?
C51 N5 Mo2 118.8(3) . . ?
C55 N5 Mo2 120.8(3) . . ?
C40 N6 C50 110.9(4) . . ?
C40 N6 C60 109.0(4) . . ?
C50 N6 C60 110.3(4) . . ?
C40 N6 Mo2 106.2(3) . . ?
C50 N6 Mo2 110.9(3) . . ?
C60 N6 Mo2 109.4(3) . . ?
C11 C10 N3 108.2(4) . . ?
N1 C11 C12 121.0(6) . . ?
N1 C11 C10 115.4(5) . . ?
C12 C11 C10 123.5(6) . . ?
C11 C12 C13 120.1(7) . . ?
C14 C13 C12 117.6(7) . . ?
C13 C14 C15 120.8(7) . . ?
N1 C15 C14 121.3(7) . . ?
C21 C20 N3 112.0(4) . . ?
N2 C21 C22 122.2(6) . . ?
N2 C21 C20 116.3(4) . . ?
C22 C21 C20 121.5(6) . . ?
C23 C22 C21 116.7(8) . . ?
C24 C23 C22 121.6(7) . . ?
C23 C24 C25 119.6(7) . . ?
C24 C25 N2 122.0(7) . . ?
C31 C30 N3 111.6(5) . . ?
C36 C31 C32 118.2(7) . . ?
C36 C31 C30 120.5(5) . . ?
C32 C31 C30 121.2(7) . . ?
C31 C32 C33 121.4(9) . . ?
C34 C33 C32 118.9(9) . . ?
C33 C34 C35 120.4(8) . . ?
C34 C35 C36 119.0(8) . . ?
O4 C36 C31 119.3(6) . . ?
O4 C36 C35 118.8(6) . . ?
C31 C36 C35 121.9(6) . . ?
N6 C40 C41 109.8(4) . . ?
N4 C41 C42 122.1(6) . . ?
N4 C41 C40 114.8(5) . . ?
C42 C41 C40 123.0(5) . . ?
C41 C42 C43 119.1(7) . . ?
C44 C43 C42 118.9(7) . . ?
C45 C44 C43 118.6(7) . . ?
N4 C45 C44 124.8(7) . . ?
N6 C50 C51 111.6(4) . . ?
N5 C51 C52 121.7(5) . . ?
N5 C51 C50 115.8(4) . . ?
C52 C51 C50 122.3(5) . . ?
C51 C52 C53 117.7(6) . . ?
C54 C53 C52 120.6(6) . . ?
C53 C54 C55 119.2(6) . . ?
N5 C55 C54 121.8(6) . . ?
C61 C60 N6 112.3(4) . . ?
C62 C61 C66 118.1(6) . . ?
C62 C61 C60 121.9(5) . . ?
C66 C61 C60 120.0(5) . . ?
C63 C62 C61 121.0(6) . . ?
C62 C63 C64 120.1(6) . . ?
C65 C64 C63 120.3(7) . . ?
C66 C65 C64 119.8(6) . . ?
O5 C66 C65 119.7(5) . . ?
O5 C66 C61 119.4(5) . . ?
C65 C66 C61 120.8(5) . . ?
C131 B1 C141 109.1(4) . . ?
C131 B1 C121 110.9(4) . . ?
C141 B1 C121 111.3(4) . . ?
C131 B1 C111 108.8(4) . . ?
C141 B1 C111 106.5(4) . . ?
C121 B1 C111 110.1(4) . . ?
C116 C111 C112 114.0(5) . . ?
C116 C111 B1 123.7(5) . . ?
C112 C111 B1 121.9(5) . . ?
C113 C112 C111 123.5(5) . . ?
C114 C113 C112 119.6(6) . . ?
C115 C114 C113 119.8(6) . . ?
C114 C115 C116 120.3(7) . . ?
C111 C116 C115 122.7(7) . . ?
C126 C121 C122 114.0(5) . . ?
C126 C121 B1 124.4(5) . . ?
C122 C121 B1 121.6(5) . . ?
C123 C122 C121 123.4(6) . . ?
C122 C123 C124 120.7(7) . . ?
C123 C124 C125 118.3(6) . . ?
C126 C125 C124 119.9(6) . . ?
C125 C126 C121 123.6(6) . . ?
C136 C131 C132 115.1(5) . . ?
C136 C131 B1 124.3(5) . . ?
C132 C131 B1 120.6(4) . . ?
C133 C132 C131 123.3(5) . . ?
C134 C133 C132 119.8(6) . . ?
C133 C134 C135 119.3(6) . . ?
C134 C135 C136 120.2(6) . . ?
C131 C136 C135 122.4(5) . . ?
C142 C141 C146 114.1(5) . . ?
C142 C141 B1 122.4(4) . . ?
C146 C141 B1 123.2(5) . . ?
C143 C142 C141 123.0(5) . . ?
C144 C143 C142 119.3(6) . . ?
C145 C144 C143 120.0(6) . . ?
C144 C145 C146 120.2(6) . . ?
C145 C146 C141 123.4(6) . . ?
C161 B2 C181 112.2(4) . . ?
C161 B2 C171 106.2(4) . . ?
C181 B2 C171 110.9(4) . . ?
C161 B2 C151 110.0(4) . . ?
C181 B2 C151 108.6(4) . . ?
C171 B2 C151 108.9(4) . . ?
C152 C151 C156 112.2(5) . . ?
C152 C151 B2 123.3(5) . . ?
C156 C151 B2 124.4(5) . . ?
C153 C152 C151 125.1(6) . . ?
C154 C153 C152 120.2(7) . . ?
C155 C154 C153 118.9(7) . . ?
C154 C155 C156 120.7(7) . . ?
C155 C156 C151 122.9(6) . . ?
C162 C161 C166 113.9(5) . . ?
C162 C161 B2 121.5(5) . . ?
C166 C161 B2 124.6(5) . . ?
C163 C162 C161 123.8(6) . . ?
C164 C163 C162 119.3(7) . . ?
C165 C164 C163 119.9(6) . . ?
C164 C165 C166 120.3(7) . . ?
C165 C166 C161 122.9(7) . . ?
C172 C171 C176 114.9(5) . . ?
C172 C171 B2 125.4(5) . . ?
C176 C171 B2 119.7(5) . . ?
C171 C172 C173 122.8(6) . . ?
C174 C173 C172 120.9(7) . . ?
C173 C174 C175 118.7(7) . . ?
C174 C175 C176 120.1(7) . . ?
C175 C176 C171 122.6(6) . . ?
C186 C181 C182 114.1(5) . . ?
C186 C181 B2 121.5(5) . . ?
C182 C181 B2 124.4(5) . . ?
C183 C182 C181 123.8(5) . . ?
C184 C183 C182 120.8(6) . . ?
C183 C184 C185 118.0(5) . . ?
C186 C185 C184 119.8(6) . . ?
C181 C186 C185 123.3(6) . . ?

loop_
_geom_bond_atom_site_label_1
_geom_bond_atom_site_label_2
_geom_bond_distance
_geom_bond_site_symmetry_2
_geom_bond_publ_flag
Mo1 O1 1.675(4) . ?
Mo1 O3 1.865(3) . ?
Mo1 O4 1.950(4) . ?
Mo1 N1 2.191(5) . ?
Mo1 N2 2.195(4) . ?
Mo1 N3 2.300(4) . ?
Mo2 O2 1.681(4) . ?
Mo2 O3 1.868(3) . ?
Mo2 O5 1.956(4) . ?
Mo2 N4 2.194(5) . ?
Mo2 N5 2.211(4) . ?
Mo2 N6 2.326(4) . ?
O4 C36 1.357(7) . ?
O5 C66 1.337(6) . ?
N1 C15 1.333(8) . ?
N1 C11 1.336(7) . ?
N2 C21 1.334(7) . ?
N2 C25 1.361(7) . ?
N3 C10 1.494(7) . ?
N3 C20 1.497(7) . ?
N3 C30 1.503(8) . ?
N4 C41 1.351(7) . ?
N4 C45 1.351(8) . ?
N5 C51 1.344(6) . ?
N5 C55 1.348(7) . ?
N6 C40 1.483(7) . ?
N6 C50 1.487(6) . ?
N6 C60 1.505(7) . ?
C10 C11 1.490(9) . ?
C11 C12 1.360(9) . ?
C12 C13 1.383(11) . ?
C13 C14 1.351(11) . ?
C14 C15 1.358(10) . ?
C20 C21 1.490(8) . ?
C21 C22 1.376(8) . ?
C22 C23 1.371(12) . ?
C23 C24 1.326(13) . ?
C24 C25 1.327(10) . ?
C30 C31 1.492(9) . ?
C31 C36 1.364(9) . ?
C31 C32 1.379(10) . ?
C32 C33 1.409(12) . ?
C33 C34 1.378(14) . ?
C34 C35 1.381(11) . ?
C35 C36 1.403(9) . ?
C40 C41 1.507(8) . ?
C41 C42 1.376(8) . ?
C42 C43 1.400(11) . ?
C43 C44 1.361(11) . ?
C44 C45 1.352(10) . ?
C50 C51 1.495(7) . ?
C51 C52 1.383(7) . ?
C52 C53 1.396(9) . ?
C53 C54 1.343(10) . ?
C54 C55 1.374(8) . ?
C60 C61 1.480(8) . ?
C61 C62 1.387(8) . ?
C61 C66 1.400(7) . ?
C62 C63 1.362(9) . ?
C63 C64 1.382(10) . ?
C64 C65 1.372(9) . ?
C65 C66 1.371(8) . ?
B1 C131 1.636(7) . ?
B1 C141 1.648(8) . ?
B1 C121 1.654(8) . ?
B1 C111 1.668(8) . ?
C111 C116 1.375(8) . ?
C111 C112 1.403(8) . ?
C112 C113 1.375(8) . ?
C113 C114 1.362(9) . ?
C114 C115 1.339(10) . ?
C115 C116 1.406(9) . ?
C121 C126 1.388(8) . ?
C121 C122 1.407(8) . ?
C122 C123 1.361(9) . ?
C123 C124 1.369(10) . ?
C124 C125 1.391(10) . ?
C125 C126 1.372(8) . ?
C131 C136 1.385(7) . ?
C131 C132 1.396(7) . ?
C132 C133 1.395(8) . ?
C133 C134 1.370(9) . ?
C134 C135 1.372(9) . ?
C135 C136 1.410(8) . ?
C141 C142 1.393(7) . ?
C141 C146 1.405(7) . ?
C142 C143 1.389(8) . ?
C143 C144 1.384(10) . ?
C144 C145 1.340(10) . ?
C145 C146 1.376(8) . ?
B2 C161 1.639(8) . ?
B2 C181 1.646(8) . ?
B2 C171 1.653(8) . ?
B2 C151 1.661(8) . ?
C151 C152 1.401(8) . ?
C151 C156 1.409(8) . ?
C152 C153 1.370(9) . ?
C153 C154 1.357(10) . ?
C154 C155 1.356(11) . ?
C155 C156 1.402(9) . ?
C161 C162 1.398(8) . ?
C161 C166 1.400(8) . ?
C162 C163 1.383(9) . ?
C163 C164 1.370(11) . ?
C164 C165 1.355(11) . ?
C165 C166 1.388(9) . ?
C171 C172 1.381(7) . ?
C171 C176 1.414(8) . ?
C172 C173 1.394(9) . ?
C173 C174 1.366(10) . ?
C174 C175 1.380(11) . ?
C175 C176 1.391(9) . ?
C181 C186 1.388(8) . ?
C181 C182 1.388(7) . ?
C182 C183 1.388(7) . ?
C183 C184 1.355(8) . ?
C184 C185 1.399(9) . ?
C185 C186 1.396(8) . ?
